data_7111618
loop_
_publ_author_name
'Tatic, Tanja'
'Meindl, Kathrin'
'Henn, Julian'
'Pandey, Sushil Kumar'
'Stalke, Dietmar'

_publ_section_title
;
 The first asymmetric organolithium tetramers with simple ether donor
 bases
;
_journal_issue 25
_journal_name_full 'Chemical Communications'
_journal_page_first 4562
_journal_page_last 4564
_journal_paper_doi 10.1039/c002504f
_journal_volume 46
_journal_year 2010
_chemical_formula_sum 'C26 H68 Li4 O2 Si4'
_chemical_formula_weight 552.92
_chemical_name_systematic
;
?
;
_space_group_IT_number 33
_symmetry_cell_setting orthorhombic
_symmetry_space_group_name_Hall 'P 2c -2n'
_symmetry_space_group_name_H-M 'P n a 21'
_atom_sites_solution_hydrogens geom
_atom_sites_solution_primary direct
_atom_sites_solution_secondary difmap
_audit_creation_method SHELXL-97
_cell_angle_alpha 90.00
_cell_angle_beta 90.00
_cell_angle_gamma 90.00
_cell_formula_units_Z 4
_cell_length_a 21.569(3)
_cell_length_b 10.6442(14)
_cell_length_c 17.116(2)
_cell_measurement_reflns_used 9958
_cell_measurement_temperature 100(2)
_cell_measurement_theta_max 25.3
_cell_measurement_theta_min 2.4
_cell_volume 3929.6(9)
_computing_cell_refinement 'Bruker AXS SAINT (v 7.46a, Bruker 2007)'
_computing_data_collection 'APEX2 (v2.2-0, Bruker 2007)'
_computing_data_reduction 'Bruker AXS SAINT (v 7.46a, Bruker 2007)'
_computing_molecular_graphics 'Bruker AXS SHELXTL (v 6.3.1, Bruker 2004)'
_computing_publication_material 'SHELXL-97 (Sheldrick, 1997)'
_computing_structure_refinement 'SHELXL-97 (Sheldrick, 1997)'
_computing_structure_solution 'SHELXS-97 (Sheldrick, 1990)'
_diffrn_ambient_temperature 100(2)
_diffrn_detector_area_resol_mean 8.3333
_diffrn_measured_fraction_theta_full 0.995
_diffrn_measured_fraction_theta_max 0.995
_diffrn_measurement_device_type 'Bruker three circle diffractometer'
_diffrn_measurement_method 'phi and omega scan'
_diffrn_radiation_monochromator mirror
_diffrn_radiation_source 'INCOATEC microsource'
_diffrn_radiation_type MoK\a
_diffrn_radiation_wavelength 0.71073
_diffrn_reflns_av_R_equivalents 0.0549
_diffrn_reflns_av_sigmaI/netI 0.0376
_diffrn_reflns_limit_h_max 26
_diffrn_reflns_limit_h_min -26
_diffrn_reflns_limit_k_max 12
_diffrn_reflns_limit_k_min -12
_diffrn_reflns_limit_l_max 20
_diffrn_reflns_limit_l_min -20
_diffrn_reflns_number 38585
_diffrn_reflns_theta_full 25.51
_diffrn_reflns_theta_max 25.51
_diffrn_reflns_theta_min 1.89
_diffrn_standards_decay_% 0
_diffrn_standards_interval_count 0
_diffrn_standards_interval_time 0
_diffrn_standards_number 0
_exptl_absorpt_coefficient_mu 0.169
_exptl_absorpt_correction_T_max 0.9833
_exptl_absorpt_correction_T_min 0.9752
_exptl_absorpt_correction_type multi-scan
_exptl_absorpt_process_details 'SADABS 2008/2 (Bruker AXS, 2008)'
_exptl_crystal_colour colourless
_exptl_crystal_density_diffrn 0.935
_exptl_crystal_density_method 'not measured'
_exptl_crystal_description block
_exptl_crystal_F_000 1232
_exptl_crystal_size_max 0.15
_exptl_crystal_size_mid 0.10
_exptl_crystal_size_min 0.10
_refine_diff_density_max 0.594
_refine_diff_density_min -0.225
_refine_diff_density_rms 0.051
_refine_ls_abs_structure_details 'Flack H D (1983), Acta Cryst. A39, 876-881'
_refine_ls_abs_structure_Flack 0.08(16)
_refine_ls_extinction_method none
_refine_ls_goodness_of_fit_ref 1.079
_refine_ls_hydrogen_treatment mixed
_refine_ls_matrix_type full
_refine_ls_number_parameters 566
_refine_ls_number_reflns 7279
_refine_ls_number_restraints 1007
_refine_ls_restrained_S_all 1.092
_refine_ls_R_factor_all 0.0725
_refine_ls_R_factor_gt 0.0588
_refine_ls_shift/su_max 0.001
_refine_ls_shift/su_mean 0.000
_refine_ls_structure_factor_coef Fsqd
_refine_ls_weighting_details 'calc w=1/[\s^2^(Fo^2^)+(0.0873P)^2^+2.0319P] where P=(Fo^2^+2Fc^2^)/3'
_refine_ls_weighting_scheme calc
_refine_ls_wR_factor_gt 0.1520
_refine_ls_wR_factor_ref 0.1619
_reflns_number_gt 6202
_reflns_number_total 7279
_reflns_threshold_expression >2sigma(I)
_cod_data_source_file C002504Fsup1.cif
_cod_data_source_block tbuome_ungeschnitten
_cod_database_code 7111618

loop_
_symmetry_equiv_pos_as_xyz
'x, y, z'
'-x, -y, z+1/2'
'x+1/2, -y+1/2, z'
'-x+1/2, y+1/2, z+1/2'

loop_
_atom_site_label
_atom_site_type_symbol
_atom_site_fract_x
_atom_site_fract_y
_atom_site_fract_z
_atom_site_U_iso_or_equiv
_atom_site_adp_type
_atom_site_occupancy
_atom_site_symmetry_multiplicity
_atom_site_calc_flag
_atom_site_refinement_flags
_atom_site_disorder_assembly
_atom_site_disorder_group
Li1 Li 0.3643(3) 0.5924(7) 0.1790(4) 0.0535(9) Uani 1 1 d U . .
Li2 Li 0.2866(3) 0.7706(6) 0.1222(4) 0.0424(8) Uani 1 1 d U A .
Li3 Li 0.4025(3) 0.7506(5) 0.0775(4) 0.0437(7) Uani 1 1 d U A .
Li4 Li 0.3297(3) 0.5967(6) 0.0356(4) 0.0461(8) Uani 1 1 d U A .
O2 O 0.22136(15) 0.8748(3) 0.1777(2) 0.0464(8) Uani 0.795(6) 1 d PDU A 1
C6 C 0.2037(4) 0.8253(7) 0.2511(5) 0.061(2) Uani 0.795(6) 1 d PDU A 1
H6A H 0.2181 0.7382 0.2553 0.091 Uiso 0.795(6) 1 calc PR A 1
H6B H 0.1585 0.8277 0.2559 0.091 Uiso 0.795(6) 1 calc PR A 1
H6C H 0.2224 0.8756 0.2928 0.091 Uiso 0.795(6) 1 calc PR A 1
C7 C 0.2027(2) 1.0048(4) 0.1651(4) 0.0519(11) Uani 0.795(6) 1 d PDU A 1
C9 C 0.2349(3) 1.0925(6) 0.2220(5) 0.080(2) Uani 0.795(6) 1 d PDU A 1
H9A H 0.2206 1.0745 0.2752 0.119 Uiso 0.795(6) 1 calc PR A 1
H9B H 0.2250 1.1797 0.2087 0.119 Uiso 0.795(6) 1 calc PR A 1
H9C H 0.2798 1.0798 0.2190 0.119 Uiso 0.795(6) 1 calc PR A 1
C8 C 0.1323(3) 1.0194(7) 0.1681(6) 0.066(2) Uani 0.795(6) 1 d PDU A 1
H8A H 0.1176 1.0013 0.2211 0.099 Uiso 0.795(6) 1 calc PR A 1
H8B H 0.1131 0.9606 0.1312 0.099 Uiso 0.795(6) 1 calc PR A 1
H8C H 0.1210 1.1056 0.1538 0.099 Uiso 0.795(6) 1 calc PR A 1
C10 C 0.2252(3) 1.0333(7) 0.0820(4) 0.0645(17) Uani 0.795(6) 1 d PDU A 1
H10A H 0.2045 0.9767 0.0451 0.097 Uiso 0.795(6) 1 calc PR A 1
H10B H 0.2701 1.0209 0.0791 0.097 Uiso 0.795(6) 1 calc PR A 1
H10C H 0.2152 1.1206 0.0688 0.097 Uiso 0.795(6) 1 calc PR A 1
O2' O 0.2273(6) 0.9207(13) 0.1386(8) 0.0485(19) Uani 0.205(6) 1 d PDU A 2
C6' C 0.2429(14) 1.038(2) 0.1031(16) 0.059(5) Uani 0.205(6) 1 d PDU A 2
H6D H 0.2656 1.0225 0.0544 0.088 Uiso 0.205(6) 1 calc PR A 2
H6E H 0.2689 1.0869 0.1388 0.088 Uiso 0.205(6) 1 calc PR A 2
H6F H 0.2049 1.0848 0.0916 0.088 Uiso 0.205(6) 1 calc PR A 2
C7' C 0.1932(7) 0.9417(16) 0.2115(9) 0.052(2) Uani 0.205(6) 1 d PDU A 2
C9' C 0.1270(8) 0.983(3) 0.1928(19) 0.058(5) Uani 0.205(6) 1 d PDU A 2
H9D H 0.1282 1.0599 0.1612 0.088 Uiso 0.205(6) 1 calc PR A 2
H9E H 0.1047 0.9996 0.2416 0.088 Uiso 0.205(6) 1 calc PR A 2
H9F H 0.1058 0.9166 0.1637 0.088 Uiso 0.205(6) 1 calc PR A 2
C8' C 0.2246(9) 1.039(2) 0.2631(12) 0.056(4) Uani 0.205(6) 1 d PDU A 2
H8D H 0.2273 1.1193 0.2349 0.083 Uiso 0.205(6) 1 calc PR A 2
H8E H 0.2664 1.0106 0.2767 0.083 Uiso 0.205(6) 1 calc PR A 2
H8F H 0.2003 1.0511 0.3109 0.083 Uiso 0.205(6) 1 calc PR A 2
C10' C 0.1892(17) 0.810(2) 0.249(2) 0.061(5) Uani 0.205(6) 1 d PDU A 2
H10D H 0.1683 0.7527 0.2125 0.092 Uiso 0.205(6) 1 calc PR A 2
H10E H 0.1658 0.8150 0.2975 0.092 Uiso 0.205(6) 1 calc PR A 2
H10F H 0.2312 0.7791 0.2592 0.092 Uiso 0.205(6) 1 calc PR A 2
O1 O 0.39724(15) 0.4863(4) 0.2672(2) 0.0617(10) Uani 0.803(5) 1 d PDU B 1
C1 C 0.4538(3) 0.4204(7) 0.2565(4) 0.0629(17) Uani 0.803(5) 1 d PDU B 1
H1A H 0.4733 0.4477 0.2077 0.094 Uiso 0.803(5) 1 calc PR B 1
H1B H 0.4454 0.3300 0.2540 0.094 Uiso 0.803(5) 1 calc PR B 1
H1C H 0.4816 0.4380 0.3004 0.094 Uiso 0.803(5) 1 calc PR B 1
C2 C 0.3614(2) 0.4556(5) 0.3369(3) 0.0663(13) Uani 0.803(5) 1 d PDU B 1
C3 C 0.4032(4) 0.4486(10) 0.4071(4) 0.0722(18) Uani 0.803(5) 1 d PDU B 1
H3A H 0.4241 0.5295 0.4143 0.108 Uiso 0.803(5) 1 calc PR B 1
H3B H 0.4342 0.3825 0.3992 0.108 Uiso 0.803(5) 1 calc PR B 1
H3C H 0.3784 0.4293 0.4536 0.108 Uiso 0.803(5) 1 calc PR B 1
C4 C 0.3245(3) 0.3378(6) 0.3246(6) 0.092(2) Uani 0.803(5) 1 d PDU B 1
H4A H 0.3527 0.2658 0.3206 0.138 Uiso 0.803(5) 1 calc PR B 1
H4B H 0.3003 0.3452 0.2763 0.138 Uiso 0.803(5) 1 calc PR B 1
H4C H 0.2963 0.3253 0.3689 0.138 Uiso 0.803(5) 1 calc PR B 1
C5 C 0.3168(2) 0.5689(6) 0.3476(3) 0.0707(15) Uani 0.803(5) 1 d PDU B 1
H5A H 0.3410 0.6465 0.3524 0.106 Uiso 0.803(5) 1 calc PR B 1
H5B H 0.2920 0.5567 0.3949 0.106 Uiso 0.803(5) 1 calc PR B 1
H5C H 0.2893 0.5751 0.3022 0.106 Uiso 0.803(5) 1 calc PR B 1
O1' O 0.3593(6) 0.5289(14) 0.2999(9) 0.070(2) Uani 0.197(5) 1 d PDU B 2
C1' C 0.2939(7) 0.523(3) 0.3130(19) 0.090(5) Uani 0.197(5) 1 d PDU B 2
H1D H 0.2741 0.5984 0.2921 0.135 Uiso 0.197(5) 1 calc PR B 2
H1E H 0.2858 0.5170 0.3693 0.135 Uiso 0.197(5) 1 calc PR B 2
H1F H 0.2769 0.4484 0.2868 0.135 Uiso 0.197(5) 1 calc PR B 2
C2' C 0.3920(6) 0.4202(16) 0.3313(9) 0.066(2) Uani 0.197(5) 1 d PDU B 2
C3' C 0.3504(12) 0.3059(18) 0.327(2) 0.092(5) Uani 0.197(5) 1 d PDU B 2
H3D H 0.3367 0.2935 0.2729 0.138 Uiso 0.197(5) 1 calc PR B 2
H3E H 0.3141 0.3185 0.3606 0.138 Uiso 0.197(5) 1 calc PR B 2
H3F H 0.3733 0.2316 0.3444 0.138 Uiso 0.197(5) 1 calc PR B 2
C4' C 0.4087(15) 0.450(3) 0.4155(10) 0.070(5) Uani 0.197(5) 1 d PDU B 2
H4D H 0.3711 0.4482 0.4477 0.104 Uiso 0.197(5) 1 calc PR B 2
H4E H 0.4274 0.5338 0.4182 0.104 Uiso 0.197(5) 1 calc PR B 2
H4F H 0.4382 0.3875 0.4349 0.104 Uiso 0.197(5) 1 calc PR B 2
C5' C 0.4498(9) 0.401(3) 0.2820(16) 0.067(5) Uani 0.197(5) 1 d PDU B 2
H5D H 0.4378 0.3792 0.2285 0.101 Uiso 0.197(5) 1 calc PR B 2
H5E H 0.4747 0.3329 0.3043 0.101 Uiso 0.197(5) 1 calc PR B 2
H5F H 0.4742 0.4787 0.2814 0.101 Uiso 0.197(5) 1 calc PR B 2
C23 C 0.42532(18) 0.5496(4) 0.0666(3) 0.0496(7) Uani 1 1 d DU A .
Si4 Si 0.42808(5) 0.38394(9) 0.02969(8) 0.0446(3) Uani 1 1 d DU . .
C26 C 0.50360(18) 0.2992(4) 0.0443(3) 0.0550(10) Uani 1 1 d DU B .
H26A H 0.5015 0.2164 0.0194 0.083 Uiso 1 1 calc R . .
H26B H 0.5115 0.2890 0.1003 0.083 Uiso 1 1 calc R . .
H26C H 0.5373 0.3481 0.0207 0.083 Uiso 1 1 calc R . .
C25 C 0.4101(2) 0.3850(4) -0.0771(3) 0.0624(10) Uani 1 1 d DU B .
H25A H 0.3713 0.4306 -0.0861 0.094 Uiso 1 1 calc R . .
H25B H 0.4058 0.2984 -0.0958 0.094 Uiso 1 1 calc R . .
H25C H 0.4439 0.4264 -0.1055 0.094 Uiso 1 1 calc R . .
C24 C 0.36898(19) 0.2810(4) 0.0791(3) 0.0632(11) Uani 1 1 d DU B .
H24A H 0.3272 0.3120 0.0672 0.095 Uiso 1 1 calc R . .
H24B H 0.3757 0.2828 0.1357 0.095 Uiso 1 1 calc R . .
H24C H 0.3732 0.1946 0.0601 0.095 Uiso 1 1 calc R . .
C11 C 0.2618(4) 0.5595(8) 0.1348(4) 0.0426(10) Uani 0.637(14) 1 d PDU A 1
H11A H 0.2792 0.4802 0.1503 0.051 Uiso 0.637(14) 1 d PR A 1
H11B H 0.2447 0.5957 0.1809 0.051 Uiso 0.637(14) 1 d PR A 1
Si1 Si 0.1927(2) 0.5170(5) 0.0714(3) 0.0475(8) Uani 0.637(14) 1 d PDU A 1
C12 C 0.1353(5) 0.4084(10) 0.1173(9) 0.099(3) Uani 0.637(14) 1 d PDU A 1
H12A H 0.1170 0.4487 0.1633 0.148 Uiso 0.637(14) 1 calc PR A 1
H12B H 0.1562 0.3306 0.1331 0.148 Uiso 0.637(14) 1 calc PR A 1
H12C H 0.1025 0.3887 0.0796 0.148 Uiso 0.637(14) 1 calc PR A 1
C13 C 0.1495(7) 0.6623(11) 0.0434(11) 0.056(3) Uani 0.637(14) 1 d PDU A 1
H13A H 0.1365 0.7070 0.0907 0.083 Uiso 0.637(14) 1 calc PR A 1
H13B H 0.1130 0.6394 0.0126 0.083 Uiso 0.637(14) 1 calc PR A 1
H13C H 0.1766 0.7168 0.0123 0.083 Uiso 0.637(14) 1 calc PR A 1
C14 C 0.2213(4) 0.4438(10) -0.0221(5) 0.069(3) Uani 0.637(14) 1 d PDU A 1
H14A H 0.2487 0.3731 -0.0098 0.103 Uiso 0.637(14) 1 calc PR A 1
H14B H 0.2441 0.5066 -0.0525 0.103 Uiso 0.637(14) 1 calc PR A 1
H14C H 0.1858 0.4136 -0.0526 0.103 Uiso 0.637(14) 1 calc PR A 1
C11' C 0.2698(6) 0.5780(15) 0.1163(9) 0.0451(13) Uani 0.363(14) 1 d PDU A 2
H11C H 0.2827 0.4971 0.1350 0.054 Uiso 0.363(14) 1 d PR A 2
H11D H 0.2475 0.6153 0.1590 0.054 Uiso 0.363(14) 1 d PR A 2
Si1' Si 0.2011(4) 0.5339(9) 0.0484(7) 0.0546(18) Uani 0.363(14) 1 d PDU A 2
C12' C 0.1524(9) 0.3948(15) 0.0693(16) 0.099(5) Uani 0.363(14) 1 d PDU A 2
H12D H 0.1791 0.3225 0.0807 0.149 Uiso 0.363(14) 1 calc PR A 2
H12E H 0.1264 0.3760 0.0238 0.149 Uiso 0.363(14) 1 calc PR A 2
H12F H 0.1259 0.4121 0.1146 0.149 Uiso 0.363(14) 1 calc PR A 2
C13' C 0.1484(11) 0.672(2) 0.0360(19) 0.054(4) Uani 0.363(14) 1 d PDU A 2
H13D H 0.1724 0.7446 0.0187 0.081 Uiso 0.363(14) 1 calc PR A 2
H13E H 0.1283 0.6907 0.0860 0.081 Uiso 0.363(14) 1 calc PR A 2
H13F H 0.1167 0.6518 -0.0032 0.081 Uiso 0.363(14) 1 calc PR A 2
C14' C 0.2365(7) 0.5107(17) -0.0524(9) 0.066(3) Uani 0.363(14) 1 d PDU A 2
H14D H 0.2627 0.4354 -0.0522 0.100 Uiso 0.363(14) 1 calc PR A 2
H14E H 0.2618 0.5841 -0.0659 0.100 Uiso 0.363(14) 1 calc PR A 2
H14F H 0.2034 0.5008 -0.0911 0.100 Uiso 0.363(14) 1 calc PR A 2
C15 C 0.3255(3) 0.7736(11) -0.0128(5) 0.0453(14) Uani 0.60(2) 1 d PDU A 1
H15A H 0.2953 0.8402 0.0007 0.054 Uiso 0.60(2) 1 d PR A 1
H15B H 0.3032 0.7149 -0.0478 0.054 Uiso 0.60(2) 1 d PR A 1
Si2 Si 0.3844(3) 0.8625(5) -0.0715(4) 0.0405(11) Uani 0.60(2) 1 d PDU A 1
C18 C 0.3580(9) 1.0126(12) -0.1187(11) 0.065(4) Uani 0.60(2) 1 d PDU A 1
H18A H 0.3909 1.0447 -0.1528 0.098 Uiso 0.60(2) 1 calc PR A 1
H18B H 0.3488 1.0749 -0.0782 0.098 Uiso 0.60(2) 1 calc PR A 1
H18C H 0.3206 0.9965 -0.1497 0.098 Uiso 0.60(2) 1 calc PR A 1
C16 C 0.4160(7) 0.7597(11) -0.1487(6) 0.064(3) Uani 0.60(2) 1 d PDU A 1
H16A H 0.4457 0.8071 -0.1805 0.096 Uiso 0.60(2) 1 calc PR A 1
H16B H 0.3821 0.7297 -0.1819 0.096 Uiso 0.60(2) 1 calc PR A 1
H16C H 0.4369 0.6878 -0.1247 0.096 Uiso 0.60(2) 1 calc PR A 1
C17 C 0.4516(5) 0.9101(12) -0.0073(8) 0.068(3) Uani 0.60(2) 1 d PDU A 1
H17A H 0.4838 0.9496 -0.0393 0.102 Uiso 0.60(2) 1 calc PR A 1
H17B H 0.4687 0.8355 0.0185 0.102 Uiso 0.60(2) 1 calc PR A 1
H17C H 0.4372 0.9698 0.0323 0.102 Uiso 0.60(2) 1 calc PR A 1
C15' C 0.3328(6) 0.8167(17) 0.0026(8) 0.0479(16) Uani 0.40(2) 1 d PDU A 2
H15C H 0.2931 0.8051 -0.0216 0.057 Uiso 0.40(2) 1 d PR A 2
H15D H 0.3291 0.8926 0.0325 0.057 Uiso 0.40(2) 1 d PR A 2
Si2' Si 0.3856(3) 0.8594(8) -0.0789(6) 0.0369(13) Uani 0.40(2) 1 d PDU A 2
C18' C 0.3672(14) 1.0087(19) -0.1340(16) 0.060(4) Uani 0.40(2) 1 d PDU A 2
H18D H 0.4023 1.0310 -0.1675 0.090 Uiso 0.40(2) 1 calc PR A 2
H18E H 0.3595 1.0769 -0.0967 0.090 Uiso 0.40(2) 1 calc PR A 2
H18F H 0.3302 0.9957 -0.1662 0.090 Uiso 0.40(2) 1 calc PR A 2
C16' C 0.3912(9) 0.7338(15) -0.1522(8) 0.058(3) Uani 0.40(2) 1 d PDU A 2
H16D H 0.4200 0.7592 -0.1935 0.087 Uiso 0.40(2) 1 calc PR A 2
H16E H 0.3501 0.7184 -0.1749 0.087 Uiso 0.40(2) 1 calc PR A 2
H16F H 0.4063 0.6567 -0.1273 0.087 Uiso 0.40(2) 1 calc PR A 2
C17' C 0.4675(6) 0.883(2) -0.0383(11) 0.069(4) Uani 0.40(2) 1 d PDU A 2
H17D H 0.4932 0.9255 -0.0776 0.104 Uiso 0.40(2) 1 calc PR A 2
H17E H 0.4858 0.8015 -0.0256 0.104 Uiso 0.40(2) 1 calc PR A 2
H17F H 0.4655 0.9351 0.0089 0.104 Uiso 0.40(2) 1 calc PR A 2
C19 C 0.37455(17) 0.8109(4) 0.1929(3) 0.0531(8) Uani 1 1 d DU A .
H19A H 0.3487 0.7889 0.2387 0.064 Uiso 1 1 d R . .
H19B H 0.3561 0.8894 0.1724 0.064 Uiso 1 1 d R . .
Si3 Si 0.44643(5) 0.86950(10) 0.24009(8) 0.0423(2) Uani 1 1 d DU . .
C20 C 0.4482(4) 0.8415(12) 0.3477(4) 0.096(3) Uani 0.763(9) 1 d PDU B 1
H20A H 0.4392 0.7529 0.3583 0.145 Uiso 0.763(9) 1 calc PR B 1
H20B H 0.4170 0.8944 0.3732 0.145 Uiso 0.763(9) 1 calc PR B 1
H20C H 0.4894 0.8625 0.3680 0.145 Uiso 0.763(9) 1 calc PR B 1
C21 C 0.4605(5) 1.0377(6) 0.2244(8) 0.125(4) Uani 0.763(9) 1 d PDU B 1
H21A H 0.4988 1.0624 0.2509 0.187 Uiso 0.763(9) 1 calc PR B 1
H21B H 0.4257 1.0861 0.2457 0.187 Uiso 0.763(9) 1 calc PR B 1
H21C H 0.4643 1.0543 0.1683 0.187 Uiso 0.763(9) 1 calc PR B 1
C22 C 0.5171(2) 0.7814(7) 0.2063(5) 0.071(2) Uani 0.763(9) 1 d PDU B 1
H22A H 0.5119 0.6917 0.2176 0.107 Uiso 0.763(9) 1 calc PR B 1
H22B H 0.5537 0.8132 0.2338 0.107 Uiso 0.763(9) 1 calc PR B 1
H22C H 0.5224 0.7932 0.1499 0.107 Uiso 0.763(9) 1 calc PR B 1
C20' C 0.4379(12) 0.950(3) 0.3380(11) 0.105(7) Uani 0.237(9) 1 d PDU B 2
H20D H 0.4109 1.0231 0.3325 0.158 Uiso 0.237(9) 1 calc PR B 2
H20E H 0.4787 0.9763 0.3568 0.158 Uiso 0.237(9) 1 calc PR B 2
H20F H 0.4195 0.8908 0.3756 0.158 Uiso 0.237(9) 1 calc PR B 2
C21' C 0.4920(12) 0.984(3) 0.1788(14) 0.104(7) Uani 0.237(9) 1 d PDU B 2
H21D H 0.4636 1.0434 0.1540 0.156 Uiso 0.237(9) 1 calc PR B 2
H21E H 0.5148 0.9376 0.1383 0.156 Uiso 0.237(9) 1 calc PR B 2
H21F H 0.5214 1.0292 0.2120 0.156 Uiso 0.237(9) 1 calc PR B 2
C22' C 0.5009(10) 0.7389(17) 0.2631(19) 0.100(6) Uani 0.237(9) 1 d PDU B 2
H22D H 0.5066 0.6863 0.2167 0.149 Uiso 0.237(9) 1 calc PR B 2
H22E H 0.4839 0.6880 0.3057 0.149 Uiso 0.237(9) 1 calc PR B 2
H22F H 0.5410 0.7738 0.2791 0.149 Uiso 0.237(9) 1 calc PR B 2
H106 H 0.451(2) 0.532(4) 0.110(3) 0.068(14) Uiso 1 1 d . . .
H107 H 0.455(3) 0.596(6) 0.041(4) 0.089(17) Uiso 1 1 d . . .

loop_
_atom_site_aniso_label
_atom_site_aniso_U_11
_atom_site_aniso_U_22
_atom_site_aniso_U_33
_atom_site_aniso_U_23
_atom_site_aniso_U_13
_atom_site_aniso_U_12
Li1 0.053(2) 0.054(2) 0.0539(18) 0.0101(15) -0.0016(16) 0.0060(16)
Li2 0.0434(17) 0.0403(18) 0.043(2) 0.0001(15) 0.0028(13) 0.0006(13)
Li3 0.0434(17) 0.0381(18) 0.0497(17) -0.0030(15) 0.0004(15) 0.0059(14)
Li4 0.0443(18) 0.0436(19) 0.0506(19) -0.0025(14) 0.0056(16) 0.0000(15)
O2 0.0415(15) 0.0384(16) 0.059(2) -0.0063(14) 0.0067(15) 0.0006(13)
C6 0.055(5) 0.068(4) 0.060(3) -0.001(3) 0.020(3) -0.002(3)
C7 0.043(2) 0.031(2) 0.082(3) -0.0146(19) -0.007(2) 0.0014(17)
C9 0.061(3) 0.052(3) 0.125(5) -0.037(4) -0.024(4) -0.005(3)
C8 0.043(2) 0.047(4) 0.108(6) -0.014(4) -0.012(3) 0.001(2)
C10 0.061(4) 0.038(3) 0.095(4) 0.015(3) -0.008(3) -0.004(3)
O2' 0.039(3) 0.037(3) 0.070(5) -0.011(3) 0.000(3) -0.003(3)
C6' 0.059(11) 0.039(5) 0.077(10) 0.001(8) -0.010(8) 0.003(6)
C7' 0.041(4) 0.048(5) 0.068(5) -0.012(4) -0.004(4) 0.006(4)
C9' 0.036(5) 0.046(11) 0.093(13) -0.025(9) -0.006(6) 0.005(7)
C8' 0.039(8) 0.067(9) 0.061(9) -0.012(7) -0.001(7) -0.002(8)
C10' 0.048(11) 0.065(7) 0.071(9) 0.005(7) -0.005(8) -0.003(7)
O1 0.0484(18) 0.073(2) 0.0635(18) 0.0273(17) -0.0034(14) -0.0068(15)
C1 0.068(3) 0.058(3) 0.063(5) 0.014(3) -0.014(3) 0.010(3)
C2 0.058(3) 0.081(3) 0.060(3) 0.030(2) -0.010(2) -0.027(2)
C3 0.080(4) 0.077(4) 0.060(3) 0.011(3) -0.015(3) -0.019(3)
C4 0.089(5) 0.103(4) 0.083(5) 0.019(4) -0.016(4) -0.055(4)
C5 0.056(3) 0.113(4) 0.043(3) 0.011(3) -0.003(2) -0.011(3)
O1' 0.054(5) 0.097(4) 0.060(3) 0.027(4) -0.005(3) -0.003(4)
C1' 0.061(6) 0.139(11) 0.069(9) 0.019(10) 0.013(7) 0.003(7)
C2' 0.063(5) 0.077(5) 0.057(4) 0.025(4) -0.015(4) -0.018(4)
C3' 0.108(10) 0.102(6) 0.067(10) 0.014(9) -0.014(10) -0.052(8)
C4' 0.075(10) 0.077(10) 0.057(6) 0.023(7) -0.014(6) -0.026(9)
C5' 0.070(7) 0.072(10) 0.059(9) 0.024(9) -0.016(7) 0.002(6)
C23 0.0478(15) 0.0357(15) 0.065(2) -0.0012(14) 0.0021(17) -0.0015(13)
Si4 0.0443(5) 0.0308(5) 0.0586(6) 0.0021(5) 0.0024(5) 0.0006(4)
C26 0.0518(18) 0.0411(19) 0.072(3) 0.0072(19) 0.0073(18) 0.0077(16)
C25 0.067(3) 0.048(2) 0.072(2) 0.000(2) -0.007(2) 0.0002(18)
C24 0.059(2) 0.044(2) 0.086(3) 0.004(2) 0.011(2) -0.0075(18)
C11 0.0552(19) 0.038(2) 0.035(3) 0.005(2) 0.0029(17) 0.0124(17)
Si1 0.0486(14) 0.0314(15) 0.063(2) 0.0003(13) 0.0046(13) 0.0008(10)
C12 0.093(6) 0.067(5) 0.137(10) 0.029(6) 0.022(6) -0.030(5)
C13 0.049(5) 0.045(4) 0.074(7) 0.005(4) -0.018(4) -0.003(3)
C14 0.058(4) 0.084(6) 0.064(4) -0.026(4) -0.017(3) 0.010(4)
C11' 0.052(2) 0.037(3) 0.047(3) 0.014(3) 0.006(2) 0.008(2)
Si1' 0.040(2) 0.039(3) 0.085(5) 0.001(3) -0.003(2) -0.0066(16)
C12' 0.097(9) 0.055(6) 0.146(12) 0.015(9) 0.001(8) -0.033(6)
C13' 0.041(7) 0.060(7) 0.061(9) 0.020(7) 0.006(6) 0.002(6)
C14' 0.058(5) 0.066(7) 0.075(5) -0.022(5) -0.012(4) 0.002(4)
C15 0.039(3) 0.049(4) 0.0479(19) 0.005(2) 0.0037(17) -0.002(2)
Si2 0.058(3) 0.0221(16) 0.0416(17) 0.0044(12) 0.0040(13) -0.0031(14)
C18 0.079(8) 0.041(4) 0.077(9) 0.015(4) 0.008(6) 0.006(4)
C16 0.081(8) 0.037(5) 0.075(5) -0.002(3) 0.035(5) -0.008(4)
C17 0.064(5) 0.066(5) 0.074(6) 0.020(5) -0.008(4) -0.031(4)
C15' 0.042(3) 0.049(3) 0.052(3) 0.011(3) 0.004(2) -0.001(3)
Si2' 0.018(2) 0.046(3) 0.047(2) -0.0009(18) -0.0017(16) -0.0030(19)
C18' 0.068(8) 0.057(5) 0.055(8) 0.010(5) 0.019(6) 0.018(6)
C16' 0.079(9) 0.041(6) 0.054(4) -0.005(4) 0.010(5) -0.029(6)
C17' 0.051(5) 0.098(10) 0.059(8) 0.020(7) -0.023(5) -0.037(6)
C19 0.0396(15) 0.0656(18) 0.0542(17) -0.0100(15) 0.0042(14) 0.0044(15)
Si3 0.0388(5) 0.0422(5) 0.0458(6) 0.0015(5) -0.0020(4) -0.0037(4)
C20 0.078(5) 0.158(8) 0.054(3) 0.001(4) -0.015(3) -0.017(5)
C21 0.125(8) 0.043(3) 0.205(11) 0.026(5) -0.032(7) -0.011(3)
C22 0.037(2) 0.085(4) 0.092(5) -0.028(4) -0.012(3) 0.002(3)
C20' 0.102(14) 0.138(16) 0.076(9) -0.050(10) 0.001(8) -0.031(12)
C21' 0.103(14) 0.092(13) 0.118(13) 0.033(11) 0.017(11) -0.040(10)
C22' 0.081(11) 0.082(10) 0.136(16) 0.015(9) -0.046(11) 0.018(8)

loop_
_atom_type_symbol
_atom_type_description
_atom_type_scat_dispersion_real
_atom_type_scat_dispersion_imag
_atom_type_scat_source
C C 0.0033 0.0016 'International Tables Vol C Tables 4.2.6.8 and 6.1.1.4'
H H 0.0000 0.0000 'International Tables Vol C Tables 4.2.6.8 and 6.1.1.4'
Li Li -0.0003 0.0001 'International Tables Vol C Tables 4.2.6.8 and 6.1.1.4'
O O 0.0106 0.0060 'International Tables Vol C Tables 4.2.6.8 and 6.1.1.4'
Si Si 0.0817 0.0704 'International Tables Vol C Tables 4.2.6.8 and 6.1.1.4'

loop_
_geom_angle_atom_site_label_1
_geom_angle_atom_site_label_2
_geom_angle_atom_site_label_3
_geom_angle
O1 Li1 O1' 29.8(4)
O1 Li1 C11' 128.5(5)
O1' Li1 C11' 112.1(6)
O1 Li1 C19 116.5(4)
O1' Li1 C19 102.4(5)
C11' Li1 C19 101.3(5)
O1 Li1 C11 119.1(4)
O1' Li1 C11 102.2(5)
C11' Li1 C11 10.0(4)
C19 Li1 C11 105.5(3)
O1 Li1 C23 107.7(3)
O1' Li1 C23 137.5(5)
C11' Li1 C23 95.8(5)
C19 Li1 C23 102.7(3)
C11 Li1 C23 103.3(3)
O1 Li1 Li3 139.9(4)
O1' Li1 Li3 150.0(6)
C11' Li1 Li3 90.7(4)
C19 Li1 Li3 52.1(2)
C11 Li1 Li3 100.5(3)
C23 Li1 Li3 52.9(2)
O1 Li1 Li4 146.1(4)
O1' Li1 Li4 154.1(5)
C11' Li1 Li4 45.6(4)
C19 Li1 Li4 96.1(3)
C11 Li1 Li4 54.8(3)
C23 Li1 Li4 52.4(2)
Li3 Li1 Li4 55.4(2)
O1 Li1 Li2 151.4(4)
O1' Li1 Li2 121.7(5)
C11' Li1 Li2 48.2(4)
C19 Li1 Li2 53.3(2)
C11 Li1 Li2 53.9(3)
C23 Li1 Li2 100.7(3)
Li3 Li1 Li2 59.7(2)
Li4 Li1 Li2 57.6(2)
O1 Li1 H11A 98.9
O1' Li1 H11A 90.1
C11' Li1 H11A 30.8
C19 Li1 H11A 128.7
C11 Li1 H11A 23.9
C23 Li1 H11A 100.0
Li3 Li1 H11A 117.7
Li4 Li1 H11A 64.1
Li2 Li1 H11A 77.8
O1 Li1 H11C 106.5
O1' Li1 H11C 98.3
C11' Li1 H11C 24.5
C19 Li1 H11C 125.1
C11 Li1 H11C 19.8
C23 Li1 H11C 94.5
Li3 Li1 H11C 109.5
Li4 Li1 H11C 55.9
Li2 Li1 H11C 72.6
H11A Li1 H11C 8.2
O1 Li1 H106 86.6(14)
O1' Li1 H106 116.1(15)
C11' Li1 H106 117.5(15)
C19 Li1 H106 104.6(12)
C11 Li1 H106 123.8(14)
C23 Li1 H106 23.4(14)
Li3 Li1 H106 64.8(13)
Li4 Li1 H106 75.7(14)
Li2 Li1 H106 121.0(14)
H11A Li1 H106 113.9
H11C Li1 H106 110.6
O2 Li2 O2' 23.6(4)
O2 Li2 C11' 116.1(5)
O2' Li2 C11' 131.3(6)
O2 Li2 C19 103.0(3)
O2' Li2 C19 107.2(5)
C11' Li2 C19 110.8(5)
O2 Li2 C11 109.1(3)
O2' Li2 C11 126.4(5)
C11' Li2 C11 8.8(5)
C19 Li2 C11 108.9(3)
O2 Li2 C15' 126.4(5)
O2' Li2 C15' 102.8(6)
C11' Li2 C15' 103.8(7)
C19 Li2 C15' 94.0(5)
C11 Li2 C15' 112.6(6)
O2 Li2 C15 132.0(4)
O2' Li2 C15 109.2(5)
C11' Li2 C15 91.5(6)
C19 Li2 C15 102.2(3)
C11 Li2 C15 100.3(4)
C15' Li2 C15 12.9(4)
O2 Li2 Li4 157.4(3)
O2' Li2 Li4 150.1(5)
C11' Li2 Li4 47.2(5)
C19 Li2 Li4 98.1(3)
C11 Li2 Li4 55.6(3)
C15' Li2 Li4 59.0(5)
C15 Li2 Li4 48.5(3)
O2 Li2 Li3 147.4(3)
O2' Li2 Li3 133.8(5)
C11' Li2 Li3 94.1(5)
C19 Li2 Li3 51.7(2)
C11 Li2 Li3 99.7(3)
C15' Li2 Li3 49.7(4)
C15 Li2 Li3 53.3(3)
Li4 Li2 Li3 54.8(2)
O2 Li2 Li1 130.1(3)
O2' Li2 Li1 151.0(5)
C11' Li2 Li1 55.8(4)
C19 Li2 Li1 55.2(2)
C11 Li2 Li1 55.4(3)
C15' Li2 Li1 101.4(4)
C15 Li2 Li1 97.8(3)
Li4 Li2 Li1 58.3(2)
Li3 Li2 Li1 57.2(2)
O2 Li2 H11B 88.0
O2' Li2 H11B 108.9
C11' Li2 H11B 32.5
C19 Li2 H11B 104.3
C11 Li2 H11B 23.8
C15' Li2 H11B 136.3
C15 Li2 H11B 123.8
Li4 Li2 H11B 79.1
Li3 Li2 H11B 115.9
Li1 Li2 H11B 61.4
O2 Li2 H11D 90.7
O2' Li2 H11D 110.0
C11' Li2 H11D 27.3
C19 Li2 H11D 110.2
C11 Li2 H11D 18.9
C15' Li2 H11D 130.1
C15 Li2 H11D 117.4
Li4 Li2 H11D 74.4
Li3 Li2 H11D 115.8
Li1 Li2 H11D 64.0
H11B Li2 H11D 7.3
O2 Li2 H15A 108.4
O2' Li2 H15A 85.5
C11' Li2 H15A 107.3
C19 Li2 H15A 111.3
C11 Li2 H15A 115.5
C15' Li2 H15A 21.3
C15 Li2 H15A 23.7
Li4 Li2 H15A 70.5
Li3 Li2 H15A 70.9
Li1 Li2 H15A 121.2
H11B Li2 H15A 135.6
H11D Li2 H15A 128.3
O2 Li2 H15D 107.0
O2' Li2 H15D 84.1
C11' Li2 H15D 128.1
C19 Li2 H15D 85.0
C11 Li2 H15D 136.8
C15' Li2 H15D 24.2
C15 Li2 H15D 36.7
Li4 Li2 H15D 82.6
Li3 Li2 H15D 56.6
Li1 Li2 H15D 113.8
H11B Li2 H15D 160.4
H11D Li2 H15D 153.8
H15A Li2 H15D 27.9
O2 Li2 H19B 88.5
O2' Li2 H19B 85.5
C11' Li2 H19B 136.3
C19 Li2 H19B 25.5
C11 Li2 H19B 134.2
C15' Li2 H19B 85.9
C15 Li2 H19B 97.5
Li4 Li2 H19B 114.0
Li3 Li2 H19B 59.8
Li1 Li2 H19B 80.6
H11B Li2 H19B 125.3
H11D Li2 H19B 132.1
H15A Li2 H19B 96.9
H15D Li2 H19B 69.0
C15' Li3 C19 105.0(5)
C15' Li3 C23 115.7(6)
C19 Li3 C23 115.4(3)
C15' Li3 C15 13.6(4)
C19 Li3 C15 112.6(4)
C23 Li3 C15 102.1(4)
C15' Li3 Li4 64.8(6)
C19 Li3 Li4 107.2(3)
C23 Li3 Li4 56.9(2)
C15 Li3 Li4 52.4(3)
C15' Li3 Li1 114.0(4)
C19 Li3 Li1 59.0(3)
C23 Li3 Li1 59.3(3)
C15 Li3 Li1 107.3(3)
Li4 Li3 Li1 62.5(3)
C15' Li3 Li2 57.9(3)
C19 Li3 Li2 56.2(2)
C23 Li3 Li2 108.4(3)
C15 Li3 Li2 59.7(3)
Li4 Li3 Li2 61.0(2)
Li1 Li3 Li2 63.1(2)
C15' Li3 Si2' 38.9(3)
C19 Li3 Si2' 132.9(3)
C23 Li3 Si2' 109.4(3)
C15 Li3 Si2' 41.5(3)
Li4 Li3 Si2' 85.1(3)
Li1 Li3 Si2' 147.0(3)
Li2 Li3 Si2' 96.6(3)
C15' Li3 H15D 24.4
C19 Li3 H15D 85.4
C23 Li3 H15D 139.2
C15 Li3 H15D 37.7
Li4 Li3 H15D 84.2
Li1 Li3 H15D 115.8
Li2 Li3 H15D 52.7
Si2' Li3 H15D 49.9
C15' Li3 H107 117.7(17)
C19 Li3 H107 131.2(17)
C23 Li3 H107 24.4(17)
C15 Li3 H107 105.8(16)
Li4 Li3 H107 73.9(16)
Li1 Li3 H107 81.9(17)
Li2 Li3 H107 131.6(17)
Si2' Li3 H107 95.9(17)
H15D Li3 H107 141.2
C11' Li4 C15 111.0(6)
C11' Li4 C23 116.2(5)
C15 Li4 C23 110.4(4)
C11' Li4 C11 4.6(6)
C15 Li4 C11 115.5(4)
C23 Li4 C11 112.7(4)
C11' Li4 Li3 107.6(5)
C15 Li4 Li3 61.4(4)
C23 Li4 Li3 57.5(2)
C11 Li4 Li3 108.6(3)
C11' Li4 C15' 106.9(6)
C15 Li4 C15' 11.0(4)
C23 Li4 C15' 104.7(4)
C11 Li4 C15' 111.2(4)
Li3 Li4 C15' 51.9(4)
C11' Li4 Li2 53.5(5)
C15 Li4 Li2 63.5(4)
C23 Li4 Li2 111.7(3)
C11 Li4 Li2 57.2(3)
Li3 Li4 Li2 64.2(2)
C15' Li4 Li2 56.0(4)
C11' Li4 Li1 60.1(4)
C15 Li4 Li1 114.5(5)
C23 Li4 Li1 59.3(3)
C11 Li4 Li1 58.1(3)
Li3 Li4 Li1 62.1(3)
C15' Li4 Li1 103.5(5)
Li2 Li4 Li1 64.1(3)
C11' Li4 C14' 82.1(5)
C15 Li4 C14' 93.0(6)
C23 Li4 C14' 140.1(4)
C11 Li4 C14' 82.9(4)
Li3 Li4 C14' 154.4(5)
C15' Li4 C14' 102.8(6)
Li2 Li4 C14' 107.6(4)
Li1 Li4 C14' 138.7(5)
C11' Li4 H11C 25.0
C15 Li4 H11C 135.8
C23 Li4 H11C 97.7
C11 Li4 H11C 20.4
Li3 Li4 H11C 113.2
C15' Li4 H11C 130.5
Li2 Li4 H11C 74.8
Li1 Li4 H11C 53.0
C14' Li4 H11C 85.7
C11' Li4 H15B 113.1
C15 Li4 H15B 28.3
C23 Li4 H15B 126.2
C11 Li4 H15B 117.4
Li3 Li4 H15B 88.3
C15' Li4 H15B 39.1
Li2 Li4 H15B 81.6
Li1 Li4 H15B 141.5
C14' Li4 H15B 66.1
H11C Li4 H15B 135.5
C6 O2 C7 114.3(5)
C6 O2 Li2 113.5(4)
C7 O2 Li2 129.9(4)
O2 C6 H6A 109.5
O2 C6 H6B 109.5
H6A C6 H6B 109.5
O2 C6 H6C 109.5
H6A C6 H6C 109.5
H6B C6 H6C 109.5
O2 C7 C9 111.3(5)
O2 C7 C8 111.4(4)
C9 C7 C8 111.7(5)
O2 C7 C10 103.8(5)
C9 C7 C10 109.3(5)
C8 C7 C10 109.0(6)
C7 C9 H9A 109.5
C7 C9 H9B 109.5
H9A C9 H9B 109.5
C7 C9 H9C 109.5
H9A C9 H9C 109.5
H9B C9 H9C 109.5
C7 C8 H8A 109.5
C7 C8 H8B 109.5
H8A C8 H8B 109.5
C7 C8 H8C 109.5
H8A C8 H8C 109.5
H8B C8 H8C 109.5
C7 C10 H10A 109.5
C7 C10 H10B 109.5
H10A C10 H10B 109.5
C7 C10 H10C 109.5
H10A C10 H10C 109.5
H10B C10 H10C 109.5
C6' O2' C7' 110.3(15)
C6' O2' Li2 118.2(15)
C7' O2' Li2 123.0(11)
O2' C6' H6D 109.5
O2' C6' H6E 109.5
H6D C6' H6E 109.5
O2' C6' H6F 109.5
H6D C6' H6F 109.5
H6E C6' H6F 109.5
O2' C7' C8' 112.0(13)
O2' C7' C9' 109.6(15)
C8' C7' C9' 109.8(15)
O2' C7' C10' 103.9(16)
C8' C7' C10' 114.0(17)
C9' C7' C10' 107.3(16)
C7' C9' H9D 109.5
C7' C9' H9E 109.5
H9D C9' H9E 109.5
C7' C9' H9F 109.5
H9D C9' H9F 109.5
H9E C9' H9F 109.5
C7' C8' H8D 109.5
C7' C8' H8E 109.5
H8D C8' H8E 109.5
C7' C8' H8F 109.5
H8D C8' H8F 109.5
H8E C8' H8F 109.5
C7' C10' H10D 109.5
C7' C10' H10E 109.5
H10D C10' H10E 109.5
C7' C10' H10F 109.5
H10D C10' H10F 109.5
H10E C10' H10F 109.5
C1 O1 C2 116.7(4)
C1 O1 Li1 118.9(4)
C2 O1 Li1 123.5(3)
O1 C1 H1A 109.5
O1 C1 H1B 109.5
H1A C1 H1B 109.5
O1 C1 H1C 109.5
H1A C1 H1C 109.5
H1B C1 H1C 109.5
O1 C2 C4 110.7(4)
O1 C2 C3 110.4(4)
C4 C2 C3 112.9(5)
O1 C2 C5 104.5(4)
C4 C2 C5 109.6(4)
C3 C2 C5 108.4(4)
C2 C3 H3A 109.5
C2 C3 H3B 109.5
H3A C3 H3B 109.5
C2 C3 H3C 109.5
H3A C3 H3C 109.5
H3B C3 H3C 109.5
C2 C4 H4A 109.5
C2 C4 H4B 109.5
H4A C4 H4B 109.5
C2 C4 H4C 109.5
H4A C4 H4C 109.5
H4B C4 H4C 109.5
C2 C5 H5A 109.5
C2 C5 H5B 109.5
H5A C5 H5B 109.5
C2 C5 H5C 109.5
H5A C5 H5C 109.5
H5B C5 H5C 109.5
C1' O1' C2' 112.5(8)
C1' O1' Li1 102.3(13)
C2' O1' Li1 124.9(10)
O1' C1' H1D 109.5
O1' C1' H1E 109.5
H1D C1' H1E 109.5
O1' C1' H1F 109.5
H1D C1' H1F 109.5
H1E C1' H1F 109.5
O1' C2' C3' 109.4(7)
O1' C2' C4' 107.4(7)
C3' C2' C4' 110.9(7)
O1' C2' C5' 107.4(7)
C3' C2' C5' 110.5(7)
C4' C2' C5' 111.1(7)
C2' C3' H3D 109.5
C2' C3' H3E 109.5
H3D C3' H3E 109.5
C2' C3' H3F 109.5
H3D C3' H3F 109.5
H3E C3' H3F 109.5
C2' C4' H4D 109.5
C2' C4' H4E 109.5
H4D C4' H4E 109.5
C2' C4' H4F 109.5
H4D C4' H4F 109.5
H4E C4' H4F 109.5
C2' C5' H5D 109.5
C2' C5' H5E 109.5
H5D C5' H5E 109.5
C2' C5' H5F 109.5
H5D C5' H5F 109.5
H5E C5' H5F 109.5
Si4 C23 Li4 99.4(2)
Si4 C23 Li3 161.7(3)
Li4 C23 Li3 65.6(2)
Si4 C23 Li1 118.1(3)
Li4 C23 Li1 68.3(3)
Li3 C23 Li1 67.7(3)
Si4 C23 H106 93(3)
Li4 C23 H106 142(3)
Li3 C23 H106 105(3)
Li1 C23 H106 74(3)
Si4 C23 H107 108(4)
Li4 C23 H107 114(4)
Li3 C23 H107 71(4)
Li1 C23 H107 132(4)
H106 C23 H107 95(4)
C25 Si4 C23 108.5(2)
C25 Si4 C26 108.2(2)
C23 Si4 C26 115.76(19)
C25 Si4 C24 107.6(2)
C23 Si4 C24 112.0(2)
C26 Si4 C24 104.38(19)
Si4 C26 H26A 109.5
Si4 C26 H26B 109.5
H26A C26 H26B 109.5
Si4 C26 H26C 109.5
H26A C26 H26C 109.5
H26B C26 H26C 109.5
Si4 C25 H25A 109.5
Si4 C25 H25B 109.5
H25A C25 H25B 109.5
Si4 C25 H25C 109.5
H25A C25 H25C 109.5
H25B C25 H25C 109.5
Si4 C24 H24A 109.5
Si4 C24 H24B 109.5
H24A C24 H24B 109.5
Si4 C24 H24C 109.5
H24A C24 H24C 109.5
H24B C24 H24C 109.5
Si1 C11 Li4 96.9(3)
Si1 C11 Li2 111.0(4)
Li4 C11 Li2 67.3(3)
Si1 C11 Li1 162.4(4)
Li4 C11 Li1 67.1(3)
Li2 C11 Li1 70.7(3)
Si1 C11 H11A 104.9
Li4 C11 H11A 96.2
Li2 C11 H11A 141.8
Li1 C11 H11A 71.0
Si1 C11 H11B 105.4
Li4 C11 H11B 142.8
Li2 C11 H11B 76.9
Li1 C11 H11B 92.1
H11A C11 H11B 106.1
Si1 C11 H11C 104.3
Li4 C11 H11C 77.6
Li2 C11 H11C 132.2
Li1 C11 H11C 66.1
H11A C11 H11C 18.7
H11B C11 H11C 123.2
Si1 C11 H11D 100.0
Li4 C11 H11D 120.9
Li2 C11 H11D 53.7
Li1 C11 H11D 94.9
H11A C11 H11D 132.0
H11B C11 H11D 26.7
H11C C11 H11D 147.3
C13 Si1 C12 106.9(6)
C13 Si1 C14 106.7(7)
C12 Si1 C14 108.6(5)
C13 Si1 C11 109.9(5)
C12 Si1 C11 115.3(5)
C14 Si1 C11 109.1(4)
Si1 C12 H12A 109.5
Si1 C12 H12B 109.5
H12A C12 H12B 109.5
Si1 C12 H12C 109.5
H12A C12 H12C 109.5
H12B C12 H12C 109.5
Si1 C13 H13A 109.5
Si1 C13 H13B 109.5
H13A C13 H13B 109.5
Si1 C13 H13C 109.5
H13A C13 H13C 109.5
H13B C13 H13C 109.5
Si1 C14 H14A 109.5
Si1 C14 H14B 109.5
H14A C14 H14B 109.5
Si1 C14 H14C 109.5
H14A C14 H14C 109.5
H14B C14 H14C 109.5
Li4 C11' Si1' 96.3(6)
Li4 C11' Li2 79.3(6)
Si1' C11' Li2 113.6(7)
Li4 C11' Li1 74.3(5)
Si1' C11' Li1 165.5(9)
Li2 C11' Li1 76.0(4)
Li4 C11' H11A 108.9
Si1' C11' H11A 102.1
Li2 C11' H11A 142.5
Li1 C11' H11A 71.6
Li4 C11' H11B 157.5
Si1' C11' H11B 103.7
Li2 C11' H11B 83.3
Li1 C11' H11B 87.8
H11A C11' H11B 77.1
Li4 C11' H11C 97.9
Si1' C11' H11C 101.8
Li2 C11' H11C 144.6
Li1 C11' H11C 69.4
H11A C11' H11C 11.2
H11B C11' H11C 88.1
Li4 C11' H11D 148.1
Si1' C11' H11D 100.0
Li2 C11' H11D 69.2
Li1 C11' H11D 93.5
H11A C11' H11D 94.2
H11B C11' H11D 17.1
H11C C11' H11D 105.2
C12' Si1' C13' 107.7(10)
C12' Si1' C14' 107.5(9)
C13' Si1' C14' 104.1(10)
C12' Si1' C11' 120.7(8)
C13' Si1' C11' 110.0(10)
C14' Si1' C11' 105.6(6)
Si1' C12' H12D 109.5
Si1' C12' H12E 109.5
H12D C12' H12E 109.5
Si1' C12' H12F 109.5
H12D C12' H12F 109.5
H12E C12' H12F 109.5
Si1' C13' H13D 109.5
Si1' C13' H13E 109.5
H13D C13' H13E 109.5
Si1' C13' H13F 109.5
H13D C13' H13F 109.5
H13E C13' H13F 109.5
Si1' C14' Li4 75.3(5)
Si1' C14' H14D 109.5
Li4 C14' H14D 81.1
Si1' C14' H14E 109.5
Li4 C14' H14E 56.1
H14D C14' H14E 109.5
Si1' C14' H14F 109.5
Li4 C14' H14F 165.1
H14D C14' H14F 109.5
H14E C14' H14F 109.5
Si2 C15 Li4 130.3(5)
Si2 C15 Li3 85.6(4)
Li4 C15 Li3 66.2(3)
Si2 C15 Li2 137.8(7)
Li4 C15 Li2 68.0(3)
Li3 C15 Li2 67.0(3)
Si2 C15 H15A 102.1
Li4 C15 H15A 126.1
Li3 C15 H15A 113.4
Li2 C15 H15A 64.2
Si2 C15 H15B 108.9
Li4 C15 H15B 71.8
Li3 C15 H15B 134.0
Li2 C15 H15B 113.2
H15A C15 H15B 105.8
Si2 C15 H15C 106.5
Li4 C15 H15C 120.3
Li3 C15 H15C 145.0
Li2 C15 H15C 83.3
H15A C15 H15C 32.7
H15B C15 H15C 73.9
Si2 C15 H15D 79.3
Li4 C15 H15D 124.5
Li3 C15 H15D 72.5
Li2 C15 H15D 62.5
H15A C15 H15D 45.9
H15B C15 H15D 151.5
H15C C15 H15D 77.6
C16 Si2 C15 109.5(4)
C16 Si2 C18 107.9(6)
C15 Si2 C18 117.0(6)
C16 Si2 C17 107.0(6)
C15 Si2 C17 110.1(5)
C18 Si2 C17 104.7(7)
Si2 C18 H18A 109.5
Si2 C18 H18B 109.5
H18A C18 H18B 109.5
Si2 C18 H18C 109.5
H18A C18 H18C 109.5
H18B C18 H18C 109.5
Si2 C16 H16A 109.5
Si2 C16 H16B 109.5
H16A C16 H16B 109.5
Si2 C16 H16C 109.5
H16A C16 H16C 109.5
H16B C16 H16C 109.5
Si2 C17 H17A 109.5
Si2 C17 H17B 109.5
H17A C17 H17B 109.5
Si2 C17 H17C 109.5
H17A C17 H17C 109.5
H17B C17 H17C 109.5
Si2' C15' Li3 95.9(6)
Si2' C15' Li2 166.9(10)
Li3 C15' Li2 72.4(4)
Si2' C15' Li4 115.6(8)
Li3 C15' Li4 63.3(4)
Li2 C15' Li4 65.0(4)
Si2' C15' H15A 119.0
Li3 C15' H15A 143.7
Li2 C15' H15A 71.8
Li4 C15' H15A 105.6
Si2' C15' H15B 90.4
Li3 C15' H15B 114.1
Li2 C15' H15B 99.6
Li4 C15' H15B 55.3
H15A C15' H15B 77.7
Si2' C15' H15C 104.8
Li3 C15' H15C 149.4
Li2 C15' H15C 88.3
Li4 C15' H15C 87.2
H15A C15' H15C 33.8
H15B C15' H15C 44.8
Si2' C15' H15D 104.3
Li3 C15' H15D 90.9
Li2 C15' H15D 70.9
Li4 C15' H15D 133.6
H15A C15' H15D 72.1
H15B C15' H15D 149.8
H15C C15' H15D 105.3
C16' Si2' C15' 112.0(7)
C16' Si2' C18' 106.5(10)
C15' Si2' C18' 116.8(9)
C16' Si2' C17' 106.5(8)
C15' Si2' C17' 109.0(7)
C18' Si2' C17' 105.3(10)
C16' Si2' Li3 109.1(7)
C15' Si2' Li3 45.2(5)
C18' Si2' Li3 144.3(10)
C17' Si2' Li3 66.9(6)
Si2' C18' H18D 109.5
Si2' C18' H18E 109.5
H18D C18' H18E 109.5
Si2' C18' H18F 109.5
H18D C18' H18F 109.5
H18E C18' H18F 109.5
Si2' C16' H16D 109.5
Si2' C16' H16E 109.5
H16D C16' H16E 109.5
Si2' C16' H16F 109.5
H16D C16' H16F 109.5
H16E C16' H16F 109.5
Si2' C17' H17D 109.5
Si2' C17' H17E 109.5
H17D C17' H17E 109.5
Si2' C17' H17F 109.5
H17D C17' H17F 109.5
H17E C17' H17F 109.5
Si3 C19 Li3 105.3(2)
Si3 C19 Li2 169.9(3)
Li3 C19 Li2 72.1(2)
Si3 C19 Li1 117.1(3)
Li3 C19 Li1 68.9(3)
Li2 C19 Li1 71.5(3)
Si3 C19 H19A 101.9
Li3 C19 H19A 144.1
Li2 C19 H19A 84.7
Li1 C19 H19A 78.1
Si3 C19 H19B 102.0
Li3 C19 H19B 92.2
Li2 C19 H19B 68.7
Li1 C19 H19B 139.6
H19A C19 H19B 104.7
C21 Si3 C19 113.7(4)
C21 Si3 C22' 130.9(8)
C19 Si3 C22' 111.6(7)
C21 Si3 C20 107.3(5)
C19 Si3 C20 113.1(3)
C22' Si3 C20 70.0(10)
C21 Si3 C22 107.9(5)
C19 Si3 C22 112.1(2)
C22' Si3 C22 35.1(10)
C20 Si3 C22 102.0(4)
C21 Si3 C21' 37.2(9)
C19 Si3 C21' 114.2(8)
C22' Si3 C21' 105.7(9)
C20 Si3 C21' 130.0(9)
C22 Si3 C21' 74.2(10)
C21 Si3 C20' 72.9(11)
C19 Si3 C20' 117.1(8)
C22' Si3 C20' 102.1(9)
C20 Si3 C20' 36.7(9)
C22 Si3 C20' 125.3(9)
C21' Si3 C20' 104.8(9)
Si3 C20 H20A 109.5
Si3 C20 H20B 109.5
H20A C20 H20B 109.5
Si3 C20 H20C 109.5
H20A C20 H20C 109.5
H20B C20 H20C 109.5
Si3 C21 H21A 109.5
Si3 C21 H21B 109.5
H21A C21 H21B 109.5
Si3 C21 H21C 109.5
H21A C21 H21C 109.5
H21B C21 H21C 109.5
Si3 C22 H22A 109.5
Si3 C22 H22B 109.5
H22A C22 H22B 109.5
Si3 C22 H22C 109.5
H22A C22 H22C 109.5
H22B C22 H22C 109.5
Si3 C20' H20D 109.5
Si3 C20' H20E 109.5
H20D C20' H20E 109.5
Si3 C20' H20F 109.5
H20D C20' H20F 109.5
H20E C20' H20F 109.5
Si3 C21' H21D 109.5
Si3 C21' H21E 109.5
H21D C21' H21E 109.5
Si3 C21' H21F 109.5
H21D C21' H21F 109.5
H21E C21' H21F 109.5
Si3 C22' H22D 109.5
Si3 C22' H22E 109.5
H22D C22' H22E 109.5
Si3 C22' H22F 109.5
H22D C22' H22F 109.5
H22E C22' H22F 109.5

loop_
_geom_bond_atom_site_label_1
_geom_bond_atom_site_label_2
_geom_bond_distance
Li1 O1 2.015(7)
Li1 O1' 2.180(16)
Li1 C11' 2.310(14)
Li1 C19 2.349(9)
Li1 C11 2.364(10)
Li1 C23 2.375(8)
Li1 Li3 2.555(9)
Li1 Li4 2.566(10)
Li1 Li2 2.711(9)
Li1 H11A 2.2439
Li1 H11C 2.1664
Li1 H106 2.30(5)
Li2 O2 2.028(7)
Li2 O2' 2.065(14)
Li2 C11' 2.084(16)
Li2 C19 2.291(7)
Li2 C11 2.320(10)
Li2 C15' 2.331(12)
Li2 C15 2.459(10)
Li2 Li4 2.547(9)
Li2 Li3 2.623(8)
Li2 H11B 2.3000
Li2 H11D 1.9597
Li2 H15A 2.2166
Li2 H15D 2.2105
Li2 H19B 2.1406
Li3 C15' 2.097(15)
Li3 C19 2.163(8)
Li3 C23 2.203(7)
Li3 C15 2.283(11)
Li3 Li4 2.379(9)
Li3 Si2' 2.939(12)
Li3 H15D 2.3202
Li3 H107 2.10(6)
Li4 C11' 1.903(17)
Li4 C15 2.059(11)
Li4 C23 2.187(7)
Li4 C11 2.277(10)
Li4 C15' 2.409(17)
Li4 C14' 2.674(15)
Li4 H11C 2.2467
Li4 H15B 1.9867
O2 C6 1.414(8)
O2 C7 1.458(5)
C6 H6A 0.9800
C6 H6B 0.9800
C6 H6C 0.9800
C7 C9 1.517(7)
C7 C8 1.528(7)
C7 C10 1.532(9)
C9 H9A 0.9800
C9 H9B 0.9800
C9 H9C 0.9800
C8 H8A 0.9800
C8 H8B 0.9800
C8 H8C 0.9800
C10 H10A 0.9800
C10 H10B 0.9800
C10 H10C 0.9800
O2' C6' 1.429(16)
O2' C7' 1.465(14)
C6' H6D 0.9800
C6' H6E 0.9800
C6' H6F 0.9800
C7' C8' 1.523(14)
C7' C9' 1.527(15)
C7' C10' 1.539(15)
C9' H9D 0.9800
C9' H9E 0.9800
C9' H9F 0.9800
C8' H8D 0.9800
C8' H8E 0.9800
C8' H8F 0.9800
C10' H10D 0.9800
C10' H10E 0.9800
C10' H10F 0.9800
O1 C1 1.418(5)
O1 C2 1.458(5)
C1 H1A 0.9800
C1 H1B 0.9800
C1 H1C 0.9800
C2 C4 1.501(5)
C2 C3 1.503(5)
C2 C5 1.554(5)
C3 H3A 0.9800
C3 H3B 0.9800
C3 H3C 0.9800
C4 H4A 0.9800
C4 H4B 0.9800
C4 H4C 0.9800
C5 H5A 0.9800
C5 H5B 0.9800
C5 H5C 0.9800
O1' C1' 1.430(7)
O1' C2' 1.458(6)
C1' H1D 0.9800
C1' H1E 0.9800
C1' H1F 0.9800
C2' C3' 1.514(5)
C2' C4' 1.519(5)
C2' C5' 1.520(5)
C3' H3D 0.9800
C3' H3E 0.9800
C3' H3F 0.9800
C4' H4D 0.9800
C4' H4E 0.9800
C4' H4F 0.9800
C5' H5D 0.9800
C5' H5E 0.9800
C5' H5F 0.9800
C23 Si4 1.874(4)
C23 H106 0.95(6)
C23 H107 0.92(6)
Si4 C25 1.869(5)
Si4 C26 1.878(4)
Si4 C24 1.881(4)
C26 H26A 0.9800
C26 H26B 0.9800
C26 H26C 0.9800
C25 H25A 0.9800
C25 H25B 0.9800
C25 H25C 0.9800
C24 H24A 0.9800
C24 H24B 0.9800
C24 H24C 0.9800
C11 Si1 1.898(7)
C11 H11A 0.9609
C11 H11B 0.9541
C11 H11C 0.8025
C11 H11D 0.7874
Si1 C13 1.868(8)
Si1 C12 1.868(8)
Si1 C14 1.884(7)
C12 H12A 0.9800
C12 H12B 0.9800
C12 H12C 0.9800
C13 H13A 0.9800
C13 H13B 0.9800
C13 H13C 0.9800
C14 H14A 0.9800
C14 H14B 0.9800
C14 H14C 0.9800
C11' Si1' 1.940(11)
C11' H11A 1.2096
C11' H11B 1.2460
C11' H11C 0.9600
C11' H11D 0.9602
Si1' C12' 1.851(11)
Si1' C13' 1.868(11)
Si1' C14' 1.903(11)
C12' H12D 0.9800
C12' H12E 0.9800
C12' H12F 0.9800
C13' H13D 0.9800
C13' H13E 0.9800
C13' H13F 0.9800
C14' H14D 0.9800
C14' H14E 0.9800
C14' H14F 0.9800
C15 Si2 1.876(7)
C15 H15A 0.9901
C15 H15B 0.9899
Si2 C16 1.845(8)
Si2 C18 1.879(8)
Si2 C17 1.888(8)
C18 H18A 0.9800
C18 H18B 0.9800
C18 H18C 0.9800
C16 H16A 0.9800
C16 H16B 0.9800
C16 H16C 0.9800
C17 H17A 0.9800
C17 H17B 0.9800
C17 H17C 0.9800
C15' Si2' 1.856(10)
C15' H15C 0.9601
C15' H15D 0.9600
Si2' C16' 1.838(11)
Si2' C18' 1.891(11)
Si2' C17' 1.914(10)
C18' H18D 0.9800
C18' H18E 0.9800
C18' H18F 0.9800
C16' H16D 0.9800
C16' H16E 0.9800
C16' H16F 0.9800
C17' H17D 0.9800
C17' H17E 0.9800
C17' H17F 0.9800
C19 Si3 1.856(4)
C19 H19A 0.9901
C19 H19B 0.9901
Si3 C21 1.835(6)
Si3 C22' 1.863(12)
Si3 C20 1.866(7)
Si3 C22 1.881(5)
Si3 C21' 1.883(11)
Si3 C20' 1.889(12)
C20 H20A 0.9800
C20 H20B 0.9800
C20 H20C 0.9800
C21 H21A 0.9800
C21 H21B 0.9800
C21 H21C 0.9800
C22 H22A 0.9800
C22 H22B 0.9800
C22 H22C 0.9800
C20' H20D 0.9800
C20' H20E 0.9800
C20' H20F 0.9800
C21' H21D 0.9800
C21' H21E 0.9800
C21' H21F 0.9800
C22' H22D 0.9800
C22' H22E 0.9800
C22' H22F 0.9800
